data_4001842
loop_
_publ_author_name
'Gonz\'alez, Luc\'ia'
'Gimeno, N\'elida'
'Tejedor, Rosa Mar\'ia'
'Polo, V\'ictor'
'Ros, M. Blanca'
'Uriel, Santiago'
'Serrano, Jos\'e Luis'

_publ_section_title
;
 Halogen-Bonding Complexes Based on Bis(iodoethynyl)benzene Units: A New
 Versatile Route to Supramolecular Materials
;
_journal_issue 22
_journal_name_full 'Chemistry of Materials'
_journal_page_first 4503
_journal_paper_doi 10.1021/cm401849f
_journal_volume 25
_journal_year 2013
_chemical_formula_moiety '2(C15 H25 N O), C10 H4 I2'
_chemical_formula_sum 'C30 H54 I2 N2 O2'
_chemical_formula_weight 848.66
_chemical_name_systematic
; 
 ? 
;
_space_group_IT_number 2
_symmetry_cell_setting triclinic
_symmetry_space_group_name_Hall '-P 1'
_symmetry_space_group_name_H-M 'P -1'
_atom_sites_solution_hydrogens geom
_atom_sites_solution_primary direct
_atom_sites_solution_secondary difmap
_audit_creation_date
;
'Wed Nov 16 01:08:27 2011'
;
_audit_creation_method
;
CrysAlisPro, Oxford Diffraction Ltd.,
Version 1.171.35.15 (release 03-08-2011 CrysAlis171 .NET)
(compiled Aug  3 2011,13:03:54)
;
_cell_angle_alpha 75.71(3)
_cell_angle_beta 84.00(3)
_cell_angle_gamma 66.93(4)
_cell_formula_units_Z 1
_cell_length_a 7.728(3)
_cell_length_b 9.453(4)
_cell_length_c 14.800(5)
_cell_measurement_reflns_used 332
_cell_measurement_temperature 150(2)
_cell_measurement_theta_max 28.7966
_cell_measurement_theta_min 2.8348
_cell_volume 963.9(7)
_computing_cell_refinement
;
CrysAlisPro, Agilent Technologies,
Version 1.171.35.15 (release 03-08-2011 CrysAlis171 .NET)
(compiled Aug  3 2011,13:03:54)
;
_computing_data_collection
;
CrysAlisPro, Agilent Technologies,
Version 1.171.35.15 (release 03-08-2011 CrysAlis171 .NET)
(compiled Aug  3 2011,13:03:54)
;
_computing_data_reduction
;
CrysAlisPro, Agilent Technologies,
Version 1.171.35.15 (release 03-08-2011 CrysAlis171 .NET)
(compiled Aug  3 2011,13:03:54)
;
_computing_molecular_graphics 'Bruker SHELXTL'
_computing_publication_material 'Bruker SHELXTL'
_computing_structure_refinement 'Bruker SHELXTL'
_computing_structure_solution 'Bruker SHELXTL'
_diffrn_ambient_temperature 150(2)
_diffrn_detector_area_resol_mean 16.3990
_diffrn_measured_fraction_theta_full 0.999
_diffrn_measured_fraction_theta_max 0.999
_diffrn_measurement_details
;
  1 omega  -91.00   -7.00   1.0000   40.0000
omega____ theta____ kappa____ phi______ frames
    -      -21.1177  -57.0000 -120.0000 84

  2 omega   -9.00   26.00   1.0000   40.0000
omega____ theta____ kappa____ phi______ frames
    -       21.5865   77.0000    0.0000 35

  3 omega   55.00   92.00   1.0000   40.0000
omega____ theta____ kappa____ phi______ frames
    -       21.5865   57.0000  150.0000 37

  4 omega  -22.00   59.00   1.0000   40.0000
omega____ theta____ kappa____ phi______ frames
    -       21.5865  -99.0000  120.0000 81

  5 omega  -49.00   34.00   1.0000   40.0000
omega____ theta____ kappa____ phi______ frames
    -       21.5865  -57.0000    0.0000 83

  6 omega  -25.00   65.00   1.0000   40.0000
omega____ theta____ kappa____ phi______ frames
    -       21.5865  -99.0000 -120.0000 90

;
_diffrn_measurement_device_type 'Xcalibur, Sapphire3'
_diffrn_measurement_method '\w scans'
_diffrn_orient_matrix_UB_11 0.0517250000
_diffrn_orient_matrix_UB_12 -0.0575451000
_diffrn_orient_matrix_UB_13 0.0383984000
_diffrn_orient_matrix_UB_21 -0.0851721000
_diffrn_orient_matrix_UB_22 -0.0012167000
_diffrn_orient_matrix_UB_23 0.0225819000
_diffrn_orient_matrix_UB_31 0.0049227000
_diffrn_orient_matrix_UB_32 -0.0607763000
_diffrn_orient_matrix_UB_33 -0.0214854000
_diffrn_radiation_monochromator graphite
_diffrn_radiation_source 'Enhance (Mo) X-ray Source'
_diffrn_radiation_type MoK\a
_diffrn_radiation_wavelength 0.71073
_diffrn_reflns_av_R_equivalents 0.1458
_diffrn_reflns_av_sigmaI/netI 0.3072
_diffrn_reflns_limit_h_max 8
_diffrn_reflns_limit_h_min -9
_diffrn_reflns_limit_k_max 10
_diffrn_reflns_limit_k_min -11
_diffrn_reflns_limit_l_max 17
_diffrn_reflns_limit_l_min -17
_diffrn_reflns_number 5810
_diffrn_reflns_theta_full 24.71
_diffrn_reflns_theta_max 24.71
_diffrn_reflns_theta_min 2.84
_exptl_absorpt_coefficient_mu 1.666
_exptl_absorpt_correction_T_max 1.00000
_exptl_absorpt_correction_T_min 0.49554
_exptl_absorpt_correction_type multi-scan
_exptl_absorpt_process_details
;
CrysAlisPro, Agilent Technologies,
Version 1.171.35.15 (release 03-08-2011 CrysAlis171 .NET)
(compiled Aug  3 2011,13:03:54)
Empirical absorption correction using spherical harmonics,
 implemented in SCALE3 ABSPACK scaling algorithm.
;
_exptl_crystal_colour colorless
_exptl_crystal_density_diffrn 1.462
_exptl_crystal_density_method 'not measured'
_exptl_crystal_description Neddle
_exptl_crystal_F_000 430
_exptl_crystal_size_max 0.26
_exptl_crystal_size_mid 0.10
_exptl_crystal_size_min 0.05
_refine_diff_density_max 1.081
_refine_diff_density_min -0.690
_refine_diff_density_rms 0.184
_refine_ls_extinction_method none
_refine_ls_goodness_of_fit_ref 0.997
_refine_ls_hydrogen_treatment refxyz
_refine_ls_matrix_type full
_refine_ls_number_parameters 204
_refine_ls_number_reflns 3282
_refine_ls_number_restraints 0
_refine_ls_restrained_S_all 0.997
_refine_ls_R_factor_all 0.2226
_refine_ls_R_factor_gt 0.1115
_refine_ls_shift/su_max 0.002
_refine_ls_shift/su_mean 0.000
_refine_ls_structure_factor_coef Fsqd
_refine_ls_weighting_details 'calc w=1/[\s^2^(Fo^2^)+(0.0384P)^2^+0.0000P] where P=(Fo^2^+2Fc^2^)/3'
_refine_ls_weighting_scheme calc
_refine_ls_wR_factor_gt 0.1637
_refine_ls_wR_factor_ref 0.2118
_reflns_number_gt 1528
_reflns_number_total 3282
_reflns_threshold_expression >2sigma(I)
_cod_data_source_file cm401849f_si_003.cif
_cod_data_source_block xcalibur
_cod_depositor_comments
;
The following automatic conversions were performed:

'_symmetry_cell_setting' value 'Triclinic' changed to 'triclinic'
according to /home/saulius/struct/CIF-dictionaries/cif_core.dic
dictionary named 'cif_core.dic' version 2.4.2 from 2011-04-26.

Automatic conversion script
Id: cif_fix_values 1891 2012-01-12 08:04:46Z andrius 
;
_cod_original_cell_volume 963.8(6)
_cod_original_sg_symbol_H-M P-1
_cod_database_code 4001842
_cell_oxdiff_length_a 7.728(2)
_cell_oxdiff_length_b 9.453(4)
_cell_oxdiff_length_c 14.800(5)
_cell_oxdiff_angle_alpha 75.71(3)
_cell_oxdiff_angle_beta 84.00(3)
_cell_oxdiff_angle_gamma 66.93(3)
_cell_oxdiff_volume 963.8(6)
_cell_oxdiff_measurement_reflns_used 332

loop_
_symmetry_equiv_pos_as_xyz
'x, y, z'
'-x, -y, -z'

loop_
_atom_site_label
_atom_site_type_symbol
_atom_site_fract_x
_atom_site_fract_y
_atom_site_fract_z
_atom_site_U_iso_or_equiv
_atom_site_adp_type
_atom_site_occupancy
_atom_site_symmetry_multiplicity
_atom_site_calc_flag
_atom_site_refinement_flags
I1 I 0.43240(18) 0.74628(15) 0.17099(9) 0.0392(4) Uani 1 1 d .
O1 O 0.9656(15) 0.5877(13) -0.2212(7) 0.039(3) Uani 1 1 d .
N1 N 0.6593(19) 0.6576(18) 0.0219(10) 0.040(4) Uani 1 1 d .
C1 C 0.284(2) 0.829(2) 0.2794(12) 0.038(5) Uiso 1 1 d .
C2 C 0.201(2) 0.8792(19) 0.3442(12) 0.033(4) Uani 1 1 d .
C3 C 0.096(2) 0.9426(19) 0.4221(12) 0.031(4) Uani 1 1 d .
C4 C 0.097(2) 0.8398(19) 0.5086(11) 0.039(5) Uani 1 1 d .
H4 H 0.1610 0.7317 0.5149 0.047 Uiso 1 1 calc R
C5 C -0.004(2) 1.1032(18) 0.4158(10) 0.030(4) Uani 1 1 d .
H5 H -0.0080 1.1736 0.3590 0.036 Uiso 1 1 calc R
C6 C 0.696(2) 0.766(2) -0.0393(11) 0.039(5) Uani 1 1 d .
H6 H 0.6515 0.8665 -0.0268 0.047 Uiso 1 1 calc R
C7 C 0.796(2) 0.748(2) -0.1215(11) 0.033(5) Uani 1 1 d .
H7 H 0.8166 0.8319 -0.1623 0.040 Uiso 1 1 calc R
C8 C 0.866(2) 0.600(2) -0.1413(12) 0.038(5) Uani 1 1 d .
C9 C 0.831(2) 0.4800(19) -0.0757(10) 0.030(4) Uani 1 1 d .
H9 H 0.8779 0.3778 -0.0851 0.036 Uiso 1 1 calc R
C10 C 0.729(2) 0.514(2) 0.0021(11) 0.038(5) Uani 1 1 d .
H10 H 0.7045 0.4322 0.0442 0.045 Uiso 1 1 calc R
C11 C 1.036(2) 0.439(2) -0.2482(11) 0.041(5) Uani 1 1 d .
H11A H 0.9338 0.4053 -0.2532 0.049 Uiso 1 1 calc R
H11B H 1.1263 0.3575 -0.2036 0.049 Uiso 1 1 calc R
C12 C 1.129(2) 0.4710(19) -0.3431(10) 0.034(5) Uani 1 1 d .
H12A H 1.0351 0.5552 -0.3851 0.041 Uiso 1 1 calc R
H12B H 1.2258 0.5082 -0.3359 0.041 Uiso 1 1 calc R
C13 C 1.216(2) 0.3298(17) -0.3877(9) 0.026(4) Uani 1 1 d .
H13A H 1.3126 0.2463 -0.3471 0.031 Uiso 1 1 calc R
H13B H 1.1201 0.2907 -0.3942 0.031 Uiso 1 1 calc R
C14 C 1.301(2) 0.3700(18) -0.4822(10) 0.032(4) Uani 1 1 d .
H14A H 1.3965 0.4089 -0.4747 0.038 Uiso 1 1 calc R
H14B H 1.2038 0.4554 -0.5216 0.038 Uiso 1 1 calc R
C15 C 1.390(2) 0.2356(19) -0.5329(11) 0.039(5) Uani 1 1 d .
H15A H 1.4911 0.1517 -0.4949 0.047 Uiso 1 1 calc R
H15B H 1.2963 0.1939 -0.5385 0.047 Uiso 1 1 calc R
C16 C 1.468(2) 0.2802(19) -0.6285(11) 0.034(4) Uani 1 1 d .
H16A H 1.5600 0.3241 -0.6237 0.041 Uiso 1 1 calc R
H16B H 1.3667 0.3613 -0.6677 0.041 Uiso 1 1 calc R
C17 C 1.559(2) 0.1414(18) -0.6739(10) 0.031(4) Uani 1 1 d .
H17A H 1.4643 0.1016 -0.6813 0.037 Uiso 1 1 calc R
H17B H 1.6541 0.0581 -0.6323 0.037 Uiso 1 1 calc R
C18 C 1.650(2) 0.178(2) -0.7687(11) 0.038(5) Uani 1 1 d .
H18A H 1.7447 0.2179 -0.7619 0.046 Uiso 1 1 calc R
H18B H 1.5551 0.2598 -0.8110 0.046 Uiso 1 1 calc R
C19 C 1.742(2) 0.031(2) -0.8113(12) 0.042(5) Uani 1 1 d .
H19A H 1.8368 -0.0505 -0.7687 0.050 Uiso 1 1 calc R
H19B H 1.6472 -0.0089 -0.8175 0.050 Uiso 1 1 calc R
C20 C 1.833(2) 0.063(2) -0.9050(11) 0.054(6) Uani 1 1 d .
H20A H 1.7393 0.1390 -0.9488 0.082 Uiso 1 1 calc R
H20B H 1.8909 -0.0335 -0.9264 0.082 Uiso 1 1 calc R
H20C H 1.9270 0.1031 -0.8998 0.082 Uiso 1 1 calc R

loop_
_atom_site_aniso_label
_atom_site_aniso_U_11
_atom_site_aniso_U_22
_atom_site_aniso_U_33
_atom_site_aniso_U_23
_atom_site_aniso_U_13
_atom_site_aniso_U_12
I1 0.0459(8) 0.0314(7) 0.0430(7) -0.0100(6) 0.0069(5) -0.0184(6)
O1 0.053(8) 0.041(8) 0.030(7) -0.023(6) 0.017(6) -0.019(7)
N1 0.034(9) 0.041(10) 0.053(11) -0.025(9) 0.022(8) -0.018(8)
C2 0.028(10) 0.022(10) 0.053(12) -0.002(9) -0.002(9) -0.016(9)
C3 0.023(10) 0.023(11) 0.042(11) -0.004(9) 0.000(9) -0.007(9)
C4 0.052(13) 0.019(10) 0.043(11) -0.014(10) 0.013(10) -0.009(10)
C5 0.047(12) 0.017(10) 0.021(10) 0.000(8) -0.006(9) -0.007(9)
C6 0.040(12) 0.041(12) 0.041(12) -0.010(10) -0.007(10) -0.018(10)
C7 0.024(10) 0.043(12) 0.035(11) -0.013(10) 0.016(8) -0.016(9)
C8 0.041(12) 0.023(11) 0.052(13) -0.013(10) -0.005(10) -0.012(10)
C9 0.044(12) 0.022(10) 0.027(10) -0.003(9) -0.002(9) -0.017(9)
C10 0.030(11) 0.046(13) 0.022(10) 0.007(10) 0.000(8) -0.008(10)
C11 0.050(12) 0.045(12) 0.037(11) -0.025(10) 0.008(10) -0.020(10)
C12 0.038(11) 0.040(11) 0.035(11) -0.010(9) 0.010(9) -0.026(10)
C13 0.031(10) 0.023(10) 0.019(9) 0.000(8) -0.008(8) -0.007(8)
C14 0.011(9) 0.035(11) 0.042(11) -0.002(9) -0.010(8) -0.002(8)
C15 0.049(12) 0.034(11) 0.038(11) 0.000(10) -0.005(9) -0.023(10)
C16 0.034(11) 0.034(11) 0.041(11) -0.010(9) 0.002(9) -0.020(9)
C17 0.042(11) 0.029(11) 0.025(10) -0.011(9) 0.016(8) -0.017(9)
C18 0.038(11) 0.047(13) 0.040(11) -0.006(10) -0.007(9) -0.028(10)
C19 0.027(11) 0.036(12) 0.058(13) -0.001(10) -0.021(10) -0.008(10)
C20 0.076(15) 0.049(13) 0.050(13) -0.033(11) 0.040(11) -0.032(12)

loop_
_atom_type_symbol
_atom_type_description
_atom_type_scat_dispersion_real
_atom_type_scat_dispersion_imag
_atom_type_scat_source
C C 0.0033 0.0016 'International Tables Vol C Tables 4.2.6.8 and 6.1.1.4'
H H 0.0000 0.0000 'International Tables Vol C Tables 4.2.6.8 and 6.1.1.4'
I I -0.4742 1.8119 'International Tables Vol C Tables 4.2.6.8 and 6.1.1.4'
N N 0.0061 0.0033 'International Tables Vol C Tables 4.2.6.8 and 6.1.1.4'
O O 0.0106 0.0060 'International Tables Vol C Tables 4.2.6.8 and 6.1.1.4'

loop_
_geom_angle_atom_site_label_1
_geom_angle_atom_site_label_2
_geom_angle_atom_site_label_3
_geom_angle
_geom_angle_site_symmetry_1
C8 O1 C11 118.6(13) .
C6 N1 C10 115.4(15) .
C2 C1 I1 177.3(15) .
C1 C2 C3 178.5(18) .
C5 C3 C4 117.5(15) .
C5 C3 C2 122.9(16) .
C4 C3 C2 119.6(15) .
C5 C4 C3 120.8(15) 2_576
C4 C5 C3 121.6(16) 2_576
N1 C6 C7 126.0(17) .
C8 C7 C6 118.1(17) .
O1 C8 C7 115.7(16) .
O1 C8 C9 127.2(15) .
C7 C8 C9 117.1(16) .
C10 C9 C8 119.4(15) .
N1 C10 C9 124.0(16) .
O1 C11 C12 104.1(13) .
C13 C12 C11 114.8(13) .
C14 C13 C12 112.4(12) .
C13 C14 C15 116.0(13) .
C16 C15 C14 115.0(13) .
C15 C16 C17 112.5(13) .
C16 C17 C18 114.7(13) .
C17 C18 C19 112.4(13) .
C20 C19 C18 113.9(14) .

loop_
_geom_bond_atom_site_label_1
_geom_bond_atom_site_label_2
_geom_bond_distance
_geom_bond_site_symmetry_2
I1 C1 2.008(16) .
O1 C8 1.348(18) .
O1 C11 1.440(16) .
N1 C6 1.29(2) .
N1 C10 1.349(19) .
C1 C2 1.190(19) .
C2 C3 1.45(2) .
C3 C5 1.392(19) .
C3 C4 1.40(2) .
C4 C5 1.372(18) 2_576
C5 C4 1.372(18) 2_576
C6 C7 1.38(2) .
C7 C8 1.38(2) .
C8 C9 1.39(2) .
C9 C10 1.359(19) .
C11 C12 1.527(19) .
C12 C13 1.519(18) .
C13 C14 1.508(18) .
C14 C15 1.526(19) .
C15 C16 1.506(19) .
C16 C17 1.510(18) .
C17 C18 1.526(19) .
C18 C19 1.55(2) .
C19 C20 1.50(2) .
